data_7102696
loop_
_publ_author_name
'Earle, Martyn J'
'Hakala, Ullastiina'
'McAuley, Barry J'
'Nieuwenhuyzen, Mark'
'Ramani, Alwar'
'Seddon, Kenneth R'

_publ_section_title
;
 Metal bis[trifluoromethyl)sulfonyl]amide complexes: highly efficient
 Friedel-Crafts acylation catalysts.
;
_journal_issue 12
_journal_name_full 'Chemical communications (Cambridge, England)'
_journal_page_first 1368
_journal_page_last 1369
_journal_paper_doi 10.1039/b403650f
_journal_year 2004
_chemical_formula_sum 'C4 F12 N2 O8 S4 Zn'
_chemical_formula_weight 625.67
_chemical_name_systematic
;
?
;
_space_group_IT_number 14
_symmetry_cell_setting monoclinic
_symmetry_space_group_name_Hall '-P 2yn'
_symmetry_space_group_name_H-M 'P 1 21/n 1'
_atom_sites_solution_hydrogens geom
_atom_sites_solution_primary direct
_atom_sites_solution_secondary difmap
_audit_creation_method SHELXL-97
_cell_angle_alpha 90.00
_cell_angle_beta 100.753(10)
_cell_angle_gamma 90.00
_cell_formula_units_Z 2
_cell_length_a 11.556(6)
_cell_length_b 5.160(2)
_cell_length_c 14.189(7)
_cell_measurement_temperature 153(2)
_cell_volume 831.1(7)
_computing_cell_refinement 'Bruker SMART'
_computing_data_collection 'Bruker SMART'
_computing_data_reduction 'Bruker SHELXTL'
_computing_molecular_graphics 'Bruker SHELXTL'
_computing_publication_material 'Bruker SHELXTL'
_computing_structure_refinement 'SHELXL-97 (Sheldrick, 1997)'
_computing_structure_solution 'SHELXS-97 (Sheldrick, 1990)'
_diffrn_ambient_temperature 153(2)
_diffrn_measured_fraction_theta_full 0.993
_diffrn_measured_fraction_theta_max 0.993
_diffrn_measurement_device_type 'CCD area detector'
_diffrn_measurement_method 'phi and omega scans'
_diffrn_radiation_monochromator graphite
_diffrn_radiation_source 'fine-focus sealed tube'
_diffrn_radiation_type MoK\a
_diffrn_radiation_wavelength 0.71073
_diffrn_reflns_av_R_equivalents 0.0904
_diffrn_reflns_av_sigmaI/netI 0.1287
_diffrn_reflns_limit_h_max 13
_diffrn_reflns_limit_h_min -13
_diffrn_reflns_limit_k_max 6
_diffrn_reflns_limit_k_min -6
_diffrn_reflns_limit_l_max 14
_diffrn_reflns_limit_l_min -16
_diffrn_reflns_number 3810
_diffrn_reflns_theta_full 24.99
_diffrn_reflns_theta_max 24.99
_diffrn_reflns_theta_min 2.09
_exptl_absorpt_coefficient_mu 2.154
_exptl_absorpt_correction_T_max 0.928
_exptl_absorpt_correction_T_min 0.588
_exptl_absorpt_correction_type empirical
_exptl_absorpt_process_details SADABS
_exptl_crystal_colour colourless
_exptl_crystal_density_diffrn 2.500
_exptl_crystal_density_meas ?
_exptl_crystal_density_method 'not measured'
_exptl_crystal_description needle
_exptl_crystal_F_000 608
_exptl_crystal_size_max 0.34
_exptl_crystal_size_mid 0.16
_exptl_crystal_size_min 0.10
_refine_diff_density_max 1.053
_refine_diff_density_min -1.106
_refine_diff_density_rms 0.205
_refine_ls_extinction_method none
_refine_ls_goodness_of_fit_ref 0.939
_refine_ls_hydrogen_treatment mixed
_refine_ls_matrix_type full
_refine_ls_number_parameters 142
_refine_ls_number_reflns 1439
_refine_ls_number_restraints 0
_refine_ls_restrained_S_all 0.939
_refine_ls_R_factor_all 0.1306
_refine_ls_R_factor_gt 0.0664
_refine_ls_shift/su_max 0.000
_refine_ls_shift/su_mean 0.000
_refine_ls_structure_factor_coef Fsqd
_refine_ls_weighting_details 'calc w=1/[\s^2^(Fo^2^)+(0.1015P)^2^+0.0000P] where P=(Fo^2^+2Fc^2^)/3'
_refine_ls_weighting_scheme calc
_refine_ls_wR_factor_gt 0.1515
_refine_ls_wR_factor_ref 0.1892
_reflns_number_gt 779
_reflns_number_total 1439
_reflns_threshold_expression >2sigma(I)
_cod_data_source_file b403650f.txt
_cod_data_source_block zntfmm
_cod_depositor_comments
;
The following automatic conversions were performed:
'_symmetry_cell_setting' value 'Monoclinic' changed to 'monoclinic'
according to '/home/saulius/struct/CIF-dictionaries/cif_core.dic'
dictionary named 'cif_core.dic' version 2.4.1 from
2010-06-29.

'_exptl_absorpt_correction_type' value 'Empirical' changed to
'empirical' according to
'/home/saulius/struct/CIF-dictionaries/cif_core.dic' dictionary named
'cif_core.dic' version 2.4.1 from 2010-06-29.

Automatic conversion script
Id: cif_fix_enum 1527 2010-12-29 10:47:43Z saulius 

The following automatic conversions were performed:

'_exptl_crystal_density_meas' value 'not_measured' was changed to '?'
- the value is perceived as not measured.

Automatic conversion script
Id: cif_fix_values 3008 2015-01-20 13:52:24Z robertas 
;
_cod_original_sg_symbol_H-M P2(1)/n
_cod_database_code 7102696

loop_
_symmetry_equiv_pos_as_xyz
'x, y, z'
'-x+1/2, y+1/2, -z+1/2'
'-x, -y, -z'
'x-1/2, -y-1/2, z-1/2'

loop_
_atom_site_label
_atom_site_type_symbol
_atom_site_fract_x
_atom_site_fract_y
_atom_site_fract_z
_atom_site_U_iso_or_equiv
_atom_site_adp_type
_atom_site_occupancy
_atom_site_symmetry_multiplicity
_atom_site_calc_flag
_atom_site_refinement_flags
Zn1 Zn 0.5000 0.0000 0.5000 0.0181(5) Uani 1 2 d S
F11 F 0.8771(6) -0.5313(14) 0.3924(5) 0.047(2) Uani 1 1 d .
F12 F 0.9125(5) -0.2139(14) 0.4910(4) 0.0400(18) Uani 1 1 d .
F13 F 0.8097(6) -0.5392(13) 0.5238(5) 0.0460(19) Uani 1 1 d .
C1 C 0.8337(10) -0.391(2) 0.4547(8) 0.027(3) Uani 1 1 d .
N1 N 0.6215(8) -0.4613(17) 0.3593(7) 0.030(2) Uani 1 1 d .
S1 S 0.7011(2) -0.2210(5) 0.39403(18) 0.0216(7) Uani 1 1 d .
O11 O 0.6625(6) -0.0818(12) 0.4729(5) 0.0211(17) Uani 1 1 d .
O12 O 0.7340(7) -0.0717(14) 0.3190(5) 0.034(2) Uani 1 1 d .
S2 S 0.4902(2) -0.5008(5) 0.35898(16) 0.0166(6) Uani 1 1 d .
O21 O 0.4353(6) -0.3162(12) 0.4157(4) 0.0179(16) Uani 1 1 d .
O22 O 0.4645(6) -0.7691(13) 0.3748(5) 0.0245(17) Uani 1 1 d .
C2 C 0.4162(10) -0.445(2) 0.2347(8) 0.026(3) Uani 1 1 d .
F21 F 0.4357(6) -0.2025(12) 0.2119(4) 0.0398(18) Uani 1 1 d .
F22 F 0.4575(6) -0.6052(13) 0.1768(4) 0.0404(18) Uani 1 1 d .
F23 F 0.3020(6) -0.4816(13) 0.2265(5) 0.0426(18) Uani 1 1 d .

loop_
_atom_site_aniso_label
_atom_site_aniso_U_11
_atom_site_aniso_U_22
_atom_site_aniso_U_33
_atom_site_aniso_U_23
_atom_site_aniso_U_13
_atom_site_aniso_U_12
Zn1 0.0245(10) 0.0178(9) 0.0143(9) -0.0010(8) 0.0102(7) 0.0006(8)
F11 0.033(4) 0.068(5) 0.040(4) -0.018(4) 0.004(3) 0.025(4)
F12 0.025(4) 0.057(5) 0.037(4) -0.010(4) 0.003(3) -0.008(3)
F13 0.047(4) 0.060(5) 0.029(4) 0.020(4) 0.002(3) 0.001(4)
C1 0.027(6) 0.032(6) 0.021(6) -0.019(6) 0.006(5) 0.000(5)
N1 0.027(5) 0.033(6) 0.030(5) -0.015(5) 0.003(4) -0.003(4)
S1 0.0238(15) 0.0273(15) 0.0149(14) -0.0011(12) 0.0067(11) 0.0010(12)
O11 0.024(4) 0.021(4) 0.021(4) -0.011(3) 0.013(3) -0.004(3)
O12 0.046(5) 0.033(5) 0.029(5) 0.010(4) 0.016(4) 0.004(4)
S2 0.0234(14) 0.0166(13) 0.0107(13) -0.0009(12) 0.0062(10) 0.0014(12)
O21 0.025(4) 0.020(4) 0.012(3) 0.002(3) 0.010(3) 0.003(3)
O22 0.038(5) 0.022(4) 0.017(4) 0.001(3) 0.012(3) -0.002(3)
C2 0.036(7) 0.024(7) 0.018(6) 0.004(5) 0.002(5) -0.002(5)
F21 0.063(5) 0.033(4) 0.023(4) 0.013(3) 0.008(3) -0.004(3)
F22 0.071(5) 0.039(4) 0.013(3) -0.007(3) 0.014(3) 0.003(4)
F23 0.032(4) 0.047(4) 0.044(4) 0.004(4) -0.004(3) -0.002(3)

loop_
_atom_type_symbol
_atom_type_description
_atom_type_scat_dispersion_real
_atom_type_scat_dispersion_imag
_atom_type_scat_source
C C 0.0033 0.0016 'International Tables Vol C Tables 4.2.6.8 and 6.1.1.4'
N N 0.0061 0.0033 'International Tables Vol C Tables 4.2.6.8 and 6.1.1.4'
O O 0.0106 0.0060 'International Tables Vol C Tables 4.2.6.8 and 6.1.1.4'
F F 0.0171 0.0103 'International Tables Vol C Tables 4.2.6.8 and 6.1.1.4'
S S 0.1246 0.1234 'International Tables Vol C Tables 4.2.6.8 and 6.1.1.4'
Zn Zn 0.2839 1.4301 'International Tables Vol C Tables 4.2.6.8 and 6.1.1.4'

loop_
_geom_angle_atom_site_label_1
_geom_angle_atom_site_label_2
_geom_angle_atom_site_label_3
_geom_angle
_geom_angle_site_symmetry_1
_geom_angle_site_symmetry_3
O11 Zn1 O11 180.000(1) 3_656 .
O11 Zn1 O21 88.5(2) 3_656 3_656
O11 Zn1 O21 91.5(2) . 3_656
O11 Zn1 O21 91.5(2) 3_656 .
O11 Zn1 O21 88.5(2) . .
O21 Zn1 O21 180.000(1) 3_656 .
O11 Zn1 O22 90.0(3) 3_656 3_646
O11 Zn1 O22 90.0(3) . 3_646
O21 Zn1 O22 88.1(3) 3_656 3_646
O21 Zn1 O22 91.9(3) . 3_646
O11 Zn1 O22 90.0(3) 3_656 1_565
O11 Zn1 O22 90.0(3) . 1_565
O21 Zn1 O22 91.9(3) 3_656 1_565
O21 Zn1 O22 88.1(3) . 1_565
O22 Zn1 O22 180.000(1) 3_646 1_565
F11 C1 F13 110.1(9) . .
F11 C1 F12 108.8(9) . .
F13 C1 F12 109.7(9) . .
F11 C1 S1 109.8(7) . .
F13 C1 S1 110.7(8) . .
F12 C1 S1 107.8(8) . .
S2 N1 S1 129.0(6) . .
O12 S1 O11 117.9(4) . .
O12 S1 N1 114.6(5) . .
O11 S1 N1 112.5(5) . .
O12 S1 C1 107.0(5) . .
O11 S1 C1 102.9(4) . .
N1 S1 C1 99.1(5) . .
S1 O11 Zn1 132.0(4) . .
O22 S2 O21 114.6(4) . .
O22 S2 N1 111.1(5) . .
O21 S2 N1 116.2(4) . .
O22 S2 C2 103.2(4) . .
O21 S2 C2 104.7(5) . .
N1 S2 C2 105.5(5) . .
S2 O21 Zn1 132.9(4) . .
S2 O22 Zn1 131.2(4) . 1_545
F23 C2 F22 109.2(9) . .
F23 C2 F21 109.1(9) . .
F22 C2 F21 110.0(9) . .
F23 C2 S2 110.1(8) . .
F22 C2 S2 110.0(7) . .
F21 C2 S2 108.3(7) . .

loop_
_geom_bond_atom_site_label_1
_geom_bond_atom_site_label_2
_geom_bond_distance
_geom_bond_site_symmetry_2
Zn1 O11 2.030(7) 3_656
Zn1 O11 2.030(7) .
Zn1 O21 2.078(6) 3_656
Zn1 O21 2.078(6) .
Zn1 O22 2.114(7) 3_646
Zn1 O22 2.114(7) 1_565
F11 C1 1.311(11) .
F12 C1 1.324(12) .
F13 C1 1.314(13) .
C1 S1 1.835(11) .
N1 S2 1.531(9) .
N1 S1 1.567(9) .
S1 O12 1.423(7) .
S1 O11 1.467(7) .
S2 O22 1.442(7) .
S2 O21 1.465(7) .
S2 C2 1.833(11) .
O22 Zn1 2.114(7) 1_545
C2 F23 1.316(13) .
C2 F22 1.317(12) .
C2 F21 1.322(12) .
